data_2208667
loop_
_publ_author_name
'Thanikasalam, Kanagasabapathy'
'Jeyaraman, Ramasubbu'
'Panchanatheswaran, Krishnaswamy '
'Low, John N.'
'Glidewell, Christopher'

_publ_section_title
;Conformational isomers in
 (2<i>RS</i>,3<i>SR</i>,6<i>SR</i>)-3-ethyl-2,6-diphenyl-1-phenylacetyl-4-piperidone
 determined from synchrotron data at 120 K
;
_journal_coeditor_code LH2021
_journal_issue 4
_journal_name_full 'Acta Crystallographica Section E'
_journal_page_first o1452
_journal_page_last o1454
_journal_paper_doi 10.1107/S1600536806009184
_journal_volume 62
_journal_year 2006
_chemical_formula_iupac 'C27 H27 N O2'
_chemical_formula_moiety 'C27 H27 N O2'
_chemical_formula_sum 'C27 H27 N O2'
_chemical_formula_weight 397.50
_chemical_name_systematic
;
(2RS,3SR,6SR)-3-ethyl-2,6-diphenyl-1-phenylacetyl-4-piperidone
;
_space_group_IT_number 14
_symmetry_cell_setting monoclinic
_symmetry_space_group_name_Hall '-P 2ybc'
_symmetry_space_group_name_H-M 'P 1 21/c 1'
_atom_sites_solution_hydrogens geom
_atom_sites_solution_primary direct
_atom_sites_solution_secondary difmap
_cell_angle_alpha 90.00
_cell_angle_beta 97.905(6)
_cell_angle_gamma 90.00
_cell_formula_units_Z 8
_cell_length_a 19.355(6)
_cell_length_b 22.944(8)
_cell_length_c 9.959(3)
_cell_measurement_reflns_used 1257
_cell_measurement_temperature 120(2)
_cell_measurement_theta_max 18.45
_cell_measurement_theta_min 2.57
_cell_volume 4381(2)
_computing_cell_refinement 'APEX2 and SAINT (Bruker, 2001)'
_computing_data_collection 'APEX2 (Bruker, 2003)'
_computing_data_reduction SAINT
_computing_molecular_graphics 'PLATON (Spek, 2003)'
_computing_publication_material 'SHELXL97 and PRPKAPPA (Ferguson, 1999)'
_computing_structure_refinement 'OSCAIL and SHELXL97 (Sheldrick, 1997)'
_computing_structure_solution 'OSCAIL (McArdle, 2003) and SHELXS97 (Sheldrick, 1997)'
_diffrn_ambient_temperature 120(2)
_diffrn_measured_fraction_theta_full 0.996
_diffrn_measured_fraction_theta_max 0.996
_diffrn_measurement_device_type 'Bruker SMART APEX2 CCD'
_diffrn_measurement_method 'fine-slice \w'
_diffrn_radiation_monochromator 'silicon 111'
_diffrn_radiation_source 'Daresbury SRS station 9.8'
_diffrn_radiation_type synchrotron
_diffrn_radiation_wavelength 0.6712
_diffrn_reflns_av_R_equivalents 0.1234
_diffrn_reflns_av_sigmaI/netI 0.1297
_diffrn_reflns_limit_h_max 20
_diffrn_reflns_limit_h_min -19
_diffrn_reflns_limit_k_max 24
_diffrn_reflns_limit_k_min -24
_diffrn_reflns_limit_l_max 10
_diffrn_reflns_limit_l_min -10
_diffrn_reflns_number 16316
_diffrn_reflns_theta_full 20.69
_diffrn_reflns_theta_max 20.69
_diffrn_reflns_theta_min 2.46
_diffrn_standards_decay_% 5
_diffrn_standards_number 0
_exptl_absorpt_coefficient_mu 0.075
_exptl_absorpt_correction_type none
_exptl_crystal_colour colourless
_exptl_crystal_density_diffrn 1.205
_exptl_crystal_density_method 'not measured'
_exptl_crystal_description lath
_exptl_crystal_F_000 1696
_exptl_crystal_size_max 0.08
_exptl_crystal_size_mid 0.02
_exptl_crystal_size_min 0.002
_refine_diff_density_max 0.809
_refine_diff_density_min -0.287
_refine_ls_extinction_coef 0.030(5)
_refine_ls_extinction_expression Fc^*^=kFc[1+0.001xFc^2^\l^3^/sin(2\q)]^-1/4^
_refine_ls_extinction_method SHELXL
_refine_ls_goodness_of_fit_ref 1.037
_refine_ls_hydrogen_treatment constr
_refine_ls_matrix_type full
_refine_ls_number_parameters 526
_refine_ls_number_reflns 5346
_refine_ls_number_restraints 0
_refine_ls_restrained_S_all 1.037
_refine_ls_R_factor_all 0.1975
_refine_ls_R_factor_gt 0.1075
_refine_ls_shift/su_max 0.002
_refine_ls_shift/su_mean 0.000
_refine_ls_structure_factor_coef Fsqd
_refine_ls_weighting_details 'w=1/[\s^2^(Fo^2^)+(0.1950P)^2^] where P=(Fo^2^+2Fc^2^)/3'
_refine_ls_weighting_scheme calc
_refine_ls_wR_factor_gt 0.2757
_refine_ls_wR_factor_ref 0.3382
_reflns_number_gt 2533
_reflns_number_total 5346
_reflns_threshold_expression I>2\s(I)
_cod_data_source_file lh2021.cif
_cod_data_source_block I
_cod_original_sg_symbol_H-M 'P 21/c'
_cod_database_code 2208667
_cod_database_fobs_code 2208667

loop_
_symmetry_equiv_pos_as_xyz
'x, y, z'
'-x, y+1/2, -z+1/2'
'-x, -y, -z'
'x, -y+1/2, z+1/2'

loop_
_atom_site_type_symbol
_atom_site_label
_atom_site_fract_x
_atom_site_fract_y
_atom_site_fract_z
_atom_site_U_iso_or_equiv
_atom_site_adp_type
_atom_site_calc_flag
_atom_site_refinement_flags
_atom_site_occupancy
N N11 0.6763(3) 0.3221(3) 0.9826(6) 0.0563(19) Uani d . 1
C C12 0.6095(4) 0.3205(5) 1.0347(8) 0.069(3) Uani d . 1
C C111 0.5988(4) 0.3713(5) 1.1295(8) 0.075(3) Uani d . 1
C C116 0.6501(4) 0.3807(5) 1.2418(9) 0.088(3) Uani d . 1
C C115 0.6409(6) 0.4260(6) 1.3317(10) 0.104(4) Uani d . 1
C C114 0.5824(7) 0.4597(6) 1.3165(11) 0.110(4) Uani d . 1
C C113 0.5314(6) 0.4504(6) 1.2081(12) 0.118(4) Uani d . 1
C C112 0.5390(5) 0.4058(5) 1.1154(11) 0.101(4) Uani d . 1
C C13 0.5503(4) 0.3123(5) 0.9160(9) 0.071(3) Uani d . 1
C C137 0.5544(5) 0.2550(5) 0.8515(10) 0.079(3) Uani d . 1
C C138 0.5403(6) 0.2030(5) 0.9362(11) 0.104(4) Uani d . 1
C C14 0.5511(4) 0.3595(5) 0.8117(9) 0.082(3) Uani d . 1
O O14 0.4994(3) 0.3714(3) 0.7273(6) 0.099(2) Uani d . 1
C C15 0.6148(4) 0.3930(4) 0.8189(8) 0.075(3) Uani d . 1
C C16 0.6838(4) 0.3582(4) 0.8596(8) 0.058(2) Uani d . 1
C C121 0.7431(4) 0.4012(3) 0.8795(8) 0.054(2) Uani d . 1
C C122 0.7574(4) 0.4338(4) 1.0009(8) 0.059(2) Uani d . 1
C C123 0.8106(5) 0.4738(4) 1.0139(10) 0.070(3) Uani d . 1
C C124 0.8494(4) 0.4850(4) 0.9134(10) 0.063(2) Uani d . 1
C C125 0.8363(4) 0.4526(4) 0.7949(9) 0.062(2) Uani d . 1
C C126 0.7838(4) 0.4103(4) 0.7785(8) 0.060(2) Uani d . 1
C C17 0.7275(4) 0.2832(4) 1.0293(8) 0.054(2) Uani d . 1
O O17 0.7193(3) 0.2498(3) 1.1245(6) 0.0755(19) Uani d . 1
C C18 0.7936(4) 0.2809(3) 0.9635(8) 0.056(2) Uani d . 1
C C131 0.8359(4) 0.2263(4) 0.9909(8) 0.054(2) Uani d . 1
C C132 0.8311(4) 0.1809(4) 0.8988(9) 0.066(3) Uani d . 1
C C133 0.8698(5) 0.1317(4) 0.9191(9) 0.075(3) Uani d . 1
C C134 0.9187(4) 0.1258(4) 1.0353(9) 0.068(3) Uani d . 1
C C135 0.9243(4) 0.1694(4) 1.1271(9) 0.061(2) Uani d . 1
C C136 0.8838(4) 0.2203(4) 1.1092(8) 0.059(2) Uani d . 1
N N21 0.7780(3) 0.7033(3) 0.3650(6) 0.0510(17) Uani d . 1
C C22 0.7804(4) 0.6604(4) 0.2513(8) 0.0643(13) Uani d . 1
C C211 0.8336(4) 0.6127(3) 0.2872(8) 0.048(2) Uani d . 1
C C212 0.8316(5) 0.5773(4) 0.3979(8) 0.061(2) Uani d . 1
C C213 0.8800(5) 0.5343(4) 0.4243(9) 0.072(3) Uani d . 1
C C214 0.9309(5) 0.5248(4) 0.3449(10) 0.068(3) Uani d . 1
C C215 0.9344(4) 0.5603(3) 0.2308(8) 0.056(2) Uani d . 1
C C216 0.8855(4) 0.6039(3) 0.2027(8) 0.050(2) Uani d . 1
C C23 0.7057(4) 0.6369(4) 0.2075(8) 0.0643(13) Uani d . 1
C C237 0.7021(4) 0.6025(4) 0.0778(8) 0.064(2) Uani d . 1
C C238 0.6417(5) 0.5574(5) 0.0659(10) 0.096(3) Uani d . 1
C C24 0.6532(4) 0.6883(4) 0.1948(8) 0.0643(13) Uani d . 1
O O24 0.6163(3) 0.6997(3) 0.0870(5) 0.082(2) Uani d . 1
C C25 0.6523(4) 0.7261(4) 0.3121(7) 0.0643(13) Uani d . 1
C C26 0.7137(4) 0.7120(4) 0.4259(7) 0.057(2) Uani d . 1
C C221 0.7030(4) 0.6645(4) 0.5269(7) 0.062(2) Uani d . 1
C C226 0.7553(4) 0.6584(4) 0.6401(8) 0.063(2) Uani d . 1
C C225 0.7513(5) 0.6144(4) 0.7334(9) 0.072(3) Uani d . 1
C C224 0.6975(5) 0.5751(5) 0.7195(9) 0.088(3) Uani d . 1
C C223 0.6433(5) 0.5819(5) 0.6104(9) 0.095(4) Uani d . 1
C C222 0.6475(4) 0.6263(5) 0.5169(8) 0.080(3) Uani d . 1
C C27 0.8332(4) 0.7413(4) 0.4046(8) 0.052(2) Uani d . 1
O O27 0.8300(3) 0.7766(3) 0.4954(5) 0.0628(16) Uani d . 1
C C28 0.8982(4) 0.7358(3) 0.3368(7) 0.047(2) Uani d . 1
C C231 0.9411(4) 0.7912(4) 0.3484(8) 0.051(2) Uani d . 1
C C232 0.9853(4) 0.8049(4) 0.4697(7) 0.055(2) Uani d . 1
C C233 1.0237(4) 0.8554(4) 0.4775(8) 0.059(2) Uani d . 1
C C234 1.0202(4) 0.8941(4) 0.3692(8) 0.065(2) Uani d . 1
C C235 0.9773(5) 0.8794(4) 0.2489(9) 0.077(3) Uani d . 1
C C236 0.9397(4) 0.8286(4) 0.2419(8) 0.060(2) Uani d . 1
H H12 0.6101 0.2844 1.0910 0.083 Uiso calc R 1
H H116 0.6905 0.3567 1.2563 0.106 Uiso calc R 1
H H115 0.6764 0.4335 1.4054 0.124 Uiso calc R 1
H H114 0.5769 0.4895 1.3804 0.132 Uiso calc R 1
H H113 0.4909 0.4743 1.1962 0.142 Uiso calc R 1
H H112 0.5030 0.3990 1.0422 0.121 Uiso calc R 1
H H13 0.5049 0.3145 0.9529 0.085 Uiso calc R 1
H H13A 0.6016 0.2507 0.8250 0.095 Uiso calc R 1
H H13B 0.5206 0.2544 0.7673 0.095 Uiso calc R 1
H H13C 0.4948 0.2074 0.9674 0.156 Uiso calc R 1
H H13D 0.5767 0.2001 1.0148 0.156 Uiso calc R 1
H H13E 0.5404 0.1674 0.8815 0.156 Uiso calc R 1
H H15A 0.6128 0.4249 0.8852 0.090 Uiso calc R 1
H H15B 0.6166 0.4111 0.7292 0.090 Uiso calc R 1
H H16 0.6910 0.3314 0.7835 0.069 Uiso calc R 1
H H122 0.7305 0.4281 1.0727 0.071 Uiso calc R 1
H H123 0.8207 0.4946 1.0969 0.083 Uiso calc R 1
H H124 0.8846 0.5142 0.9237 0.076 Uiso calc R 1
H H125 0.8635 0.4592 0.7238 0.074 Uiso calc R 1
H H126 0.7762 0.3878 0.6977 0.073 Uiso calc R 1
H H18A 0.7808 0.2851 0.8642 0.067 Uiso calc R 1
H H18B 0.8232 0.3147 0.9955 0.067 Uiso calc R 1
H H132 0.7993 0.1844 0.8176 0.080 Uiso calc R 1
H H133 0.8636 0.1011 0.8543 0.089 Uiso calc R 1
H H134 0.9471 0.0920 1.0493 0.082 Uiso calc R 1
H H135 0.9570 0.1655 1.2070 0.073 Uiso calc R 1
H H136 0.8887 0.2502 1.1760 0.071 Uiso calc R 1
H H22 0.7945 0.6824 0.1727 0.077 Uiso calc R 1
H H212 0.7968 0.5828 0.4553 0.073 Uiso calc R 1
H H213 0.8783 0.5101 0.5011 0.086 Uiso calc R 1
H H214 0.9638 0.4943 0.3663 0.082 Uiso calc R 1
H H215 0.9697 0.5545 0.1745 0.068 Uiso calc R 1
H H216 0.8867 0.6282 0.1258 0.060 Uiso calc R 1
H H23 0.6937 0.6101 0.2801 0.077 Uiso calc R 1
H H23A 0.7469 0.5819 0.0755 0.076 Uiso calc R 1
H H23B 0.6949 0.6295 -0.0005 0.076 Uiso calc R 1
H H23C 0.6516 0.5280 0.1373 0.144 Uiso calc R 1
H H23D 0.6374 0.5385 -0.0230 0.144 Uiso calc R 1
H H23E 0.5979 0.5774 0.0759 0.144 Uiso calc R 1
H H25A 0.6075 0.7212 0.3482 0.077 Uiso calc R 1
H H25B 0.6557 0.7673 0.2838 0.077 Uiso calc R 1
H H26 0.7215 0.7486 0.4807 0.069 Uiso calc R 1
H H226 0.7935 0.6848 0.6521 0.076 Uiso calc R 1
H H225 0.7868 0.6113 0.8092 0.087 Uiso calc R 1
H H224 0.6966 0.5440 0.7822 0.106 Uiso calc R 1
H H223 0.6044 0.5563 0.6008 0.114 Uiso calc R 1
H H222 0.6108 0.6305 0.4437 0.096 Uiso calc R 1
H H28A 0.8847 0.7262 0.2398 0.057 Uiso calc R 1
H H28B 0.9271 0.7033 0.3791 0.057 Uiso calc R 1
H H232 0.9884 0.7793 0.5452 0.066 Uiso calc R 1
H H233 1.0535 0.8642 0.5590 0.071 Uiso calc R 1
H H234 1.0460 0.9294 0.3766 0.078 Uiso calc R 1
H H235 0.9743 0.9045 0.1725 0.093 Uiso calc R 1
H H236 0.9115 0.8190 0.1590 0.072 Uiso calc R 1

loop_
_atom_site_aniso_label
_atom_site_aniso_U_11
_atom_site_aniso_U_22
_atom_site_aniso_U_33
_atom_site_aniso_U_12
_atom_site_aniso_U_13
_atom_site_aniso_U_23
N11 0.033(4) 0.101(5) 0.031(4) 0.002(4) -0.009(3) 0.010(3)
C12 0.031(5) 0.127(8) 0.044(5) 0.000(5) -0.012(4) -0.004(5)
C111 0.042(5) 0.134(9) 0.045(5) -0.002(5) -0.009(4) -0.014(6)
C116 0.047(6) 0.160(10) 0.055(6) -0.012(6) -0.004(5) -0.016(7)
C115 0.078(8) 0.185(12) 0.047(6) -0.011(8) 0.005(5) -0.032(7)
C114 0.102(9) 0.154(12) 0.075(8) 0.012(9) 0.014(7) -0.044(7)
C113 0.086(8) 0.176(13) 0.090(9) 0.022(8) 0.003(7) -0.027(9)
C112 0.068(7) 0.148(10) 0.078(8) 0.019(7) -0.019(6) -0.039(7)
C13 0.046(5) 0.110(8) 0.051(6) -0.004(5) -0.007(4) -0.014(6)
C137 0.046(5) 0.098(8) 0.089(7) 0.004(5) -0.006(5) 0.006(7)
C138 0.111(9) 0.103(9) 0.097(9) 0.001(7) 0.007(7) 0.016(7)
C14 0.046(6) 0.158(10) 0.037(5) 0.009(6) -0.016(4) 0.000(6)
O14 0.061(4) 0.154(7) 0.070(4) 0.003(4) -0.031(4) 0.007(4)
C15 0.033(5) 0.137(9) 0.048(5) 0.015(5) -0.020(4) -0.006(5)
C16 0.041(5) 0.094(7) 0.034(5) 0.004(4) -0.008(4) 0.002(4)
C121 0.042(5) 0.071(6) 0.044(5) 0.009(4) -0.014(4) 0.003(4)
C122 0.050(5) 0.081(6) 0.045(5) 0.010(5) -0.002(4) -0.011(4)
C123 0.055(6) 0.082(7) 0.066(6) 0.013(5) -0.012(5) -0.011(5)
C124 0.050(5) 0.060(6) 0.072(7) 0.003(4) -0.018(5) 0.000(5)
C125 0.047(5) 0.080(6) 0.056(6) 0.005(5) -0.001(4) 0.014(5)
C126 0.053(5) 0.086(7) 0.039(5) 0.016(5) -0.005(4) 0.011(4)
C17 0.039(5) 0.087(6) 0.032(4) -0.009(4) -0.007(4) 0.006(5)
O17 0.047(4) 0.123(5) 0.051(4) -0.015(3) -0.012(3) 0.023(4)
C18 0.050(5) 0.068(6) 0.046(5) -0.006(4) -0.009(4) 0.012(4)
C131 0.039(5) 0.069(6) 0.050(5) -0.006(4) -0.012(4) 0.016(5)
C132 0.060(6) 0.075(7) 0.053(5) 0.002(5) -0.031(4) 0.006(5)
C133 0.080(6) 0.069(6) 0.064(6) 0.013(5) -0.028(5) -0.004(5)
C134 0.061(6) 0.064(6) 0.073(7) 0.006(5) -0.015(5) 0.005(5)
C135 0.041(5) 0.081(7) 0.055(5) -0.008(5) -0.015(4) 0.019(5)
C136 0.054(5) 0.075(6) 0.045(5) -0.007(5) -0.008(4) 0.006(4)
N21 0.032(4) 0.089(5) 0.031(3) 0.007(3) 0.000(3) 0.004(3)
C22 0.037(2) 0.115(4) 0.037(2) -0.006(2) -0.0076(19) 0.001(2)
C211 0.046(5) 0.055(5) 0.037(5) -0.004(4) -0.013(4) 0.003(4)
C212 0.076(6) 0.069(6) 0.034(5) 0.005(5) -0.006(4) -0.001(4)
C213 0.096(7) 0.082(7) 0.034(5) 0.001(6) -0.004(5) -0.004(5)
C214 0.077(7) 0.055(6) 0.064(6) 0.009(5) -0.023(5) -0.007(5)
C215 0.055(5) 0.053(5) 0.054(5) -0.002(4) -0.017(4) -0.007(4)
C216 0.033(4) 0.067(6) 0.044(5) -0.006(4) -0.015(4) 0.007(4)
C23 0.037(2) 0.115(4) 0.037(2) -0.006(2) -0.0076(19) 0.001(2)
C237 0.050(5) 0.098(7) 0.041(5) -0.002(5) 0.000(4) -0.005(4)
C238 0.072(7) 0.127(9) 0.082(7) -0.017(6) -0.014(5) -0.036(6)
C24 0.037(2) 0.115(4) 0.037(2) -0.006(2) -0.0076(19) 0.001(2)
O24 0.056(4) 0.139(6) 0.045(3) 0.001(3) -0.014(3) 0.013(3)
C25 0.037(2) 0.115(4) 0.037(2) -0.006(2) -0.0076(19) 0.001(2)
C26 0.039(5) 0.099(7) 0.032(4) 0.006(4) -0.002(4) 0.012(4)
C221 0.032(5) 0.120(8) 0.031(5) -0.003(5) -0.004(4) 0.004(5)
C226 0.048(5) 0.104(7) 0.034(5) -0.004(5) -0.007(4) 0.001(5)
C225 0.066(6) 0.108(8) 0.040(5) -0.002(6) -0.004(4) 0.002(5)
C224 0.097(8) 0.123(9) 0.041(6) -0.022(7) -0.002(5) 0.016(5)
C223 0.085(7) 0.151(10) 0.047(6) -0.051(7) -0.002(5) 0.005(7)
C222 0.052(6) 0.153(10) 0.033(5) -0.018(6) -0.005(4) 0.004(6)
C27 0.041(5) 0.076(6) 0.036(5) 0.006(4) -0.011(4) 0.016(5)
O27 0.065(4) 0.084(4) 0.038(3) 0.009(3) 0.002(3) -0.014(3)
C28 0.044(5) 0.056(5) 0.038(4) 0.001(4) -0.008(4) -0.001(4)
C231 0.034(4) 0.069(6) 0.045(5) 0.006(4) -0.007(4) -0.012(4)
C232 0.044(5) 0.084(6) 0.033(4) 0.005(5) -0.008(4) -0.004(4)
C233 0.038(5) 0.091(7) 0.046(5) -0.006(5) -0.006(4) -0.021(5)
C234 0.056(5) 0.080(6) 0.053(6) -0.007(5) -0.015(4) -0.001(5)
C235 0.075(6) 0.082(7) 0.065(6) -0.022(5) -0.027(5) 0.011(5)
C236 0.063(6) 0.070(6) 0.039(5) -0.010(5) -0.020(4) 0.005(5)

loop_
_atom_type_symbol
_atom_type_description
_atom_type_scat_dispersion_real
_atom_type_scat_dispersion_imag
_atom_type_scat_source
C C 0.0033 0.0016 'International Tables Vol C Tables 4.2.6.8 and 6.1.1.4'
H H 0.0000 0.0000 'International Tables Vol C Tables 4.2.6.8 and 6.1.1.4'
N N 0.0061 0.0033 'International Tables Vol C Tables 4.2.6.8 and 6.1.1.4'
O O 0.0106 0.0060 'International Tables Vol C Tables 4.2.6.8 and 6.1.1.4'

loop_
_geom_angle_atom_site_label_1
_geom_angle_atom_site_label_2
_geom_angle_atom_site_label_3
_geom_angle
_geom_angle_publ_flag
C17 N11 C12 120.0(7) no
C17 N11 C16 119.3(6) no
C12 N11 C16 119.6(6) no
N11 C12 C111 113.8(7) no
N11 C12 C13 109.4(7) no
C111 C12 C13 114.6(7) no
N11 C12 H12 106.1 no
C111 C12 H12 106.1 no
C13 C12 H12 106.1 no
C112 C111 C116 118.6(9) no
C112 C111 C12 123.5(7) no
C116 C111 C12 117.7(9) no
C115 C116 C111 118.9(10) no
C115 C116 H116 120.5 no
C111 C116 H116 120.5 no
C114 C115 C116 121.9(9) no
C114 C115 H115 119.0 no
C116 C115 H115 119.0 no
C115 C114 C113 119.6(11) no
C115 C114 H114 120.2 no
C113 C114 H114 120.2 no
C114 C113 C112 120.1(11) no
C114 C113 H113 119.9 no
C112 C113 H113 119.9 no
C111 C112 C113 120.7(9) no
C111 C112 H112 119.7 no
C113 C112 H112 119.7 no
C137 C13 C14 109.7(8) no
C137 C13 C12 111.5(8) no
C14 C13 C12 111.4(8) no
C137 C13 H13 108.0 no
C14 C13 H13 108.0 no
C12 C13 H13 108.0 no
C13 C137 C138 116.0(9) no
C13 C137 H13A 108.3 no
C138 C137 H13A 108.3 no
C13 C137 H13B 108.3 no
C138 C137 H13B 108.3 no
H13A C137 H13B 107.4 no
C137 C138 H13C 109.5 no
C137 C138 H13D 109.5 no
H13C C138 H13D 109.5 no
C137 C138 H13E 109.5 no
H13C C138 H13E 109.5 no
H13D C138 H13E 109.5 no
O14 C14 C15 121.2(10) no
O14 C14 C13 122.8(9) no
C15 C14 C13 116.0(7) no
C14 C15 C16 115.8(8) no
C14 C15 H15A 108.3 no
C16 C15 H15A 108.3 no
C14 C15 H15B 108.3 no
C16 C15 H15B 108.3 no
H15A C15 H15B 107.4 no
N11 C16 C121 114.3(6) no
N11 C16 C15 108.5(6) no
C121 C16 C15 107.9(7) no
N11 C16 H16 108.6 no
C121 C16 H16 108.6 no
C15 C16 H16 108.6 no
C126 C121 C122 118.6(8) no
C126 C121 C16 120.3(7) no
C122 C121 C16 121.0(8) no
C123 C122 C121 119.4(9) no
C123 C122 H122 120.3 no
C121 C122 H122 120.3 no
C124 C123 C122 122.8(8) no
C124 C123 H123 118.6 no
C122 C123 H123 118.6 no
C123 C124 C125 118.1(8) no
C123 C124 H124 120.9 no
C125 C124 H124 120.9 no
C124 C125 C126 121.0(9) no
C124 C125 H125 119.5 no
C126 C125 H125 119.5 no
C121 C126 C125 120.0(8) no
C121 C126 H126 120.0 no
C125 C126 H126 120.0 no
O17 C17 N11 119.9(7) no
O17 C17 C18 120.7(7) no
N11 C17 C18 119.4(7) no
C131 C18 C17 115.0(7) no
C131 C18 H18A 108.5 no
C17 C18 H18A 108.5 no
C131 C18 H18B 108.5 no
C17 C18 H18B 108.5 no
H18A C18 H18B 107.5 no
C132 C131 C136 117.5(8) no
C132 C131 C18 121.5(7) no
C136 C131 C18 121.0(8) no
C133 C132 C131 122.9(7) no
C133 C132 H132 118.6 no
C131 C132 H132 118.6 no
C132 C133 C134 120.1(9) no
C132 C133 H133 119.9 no
C134 C133 H133 119.9 no
C135 C134 C133 118.2(8) no
C135 C134 H134 120.9 no
C133 C134 H134 120.9 no
C134 C135 C136 122.6(7) no
C134 C135 H135 118.7 no
C136 C135 H135 118.7 no
C131 C136 C135 118.7(8) no
C131 C136 H136 120.6 no
C135 C136 H136 120.6 no
C27 N21 C26 117.1(7) no
C27 N21 C22 121.4(6) no
C26 N21 C22 121.0(6) no
N21 C22 C211 112.7(6) no
N21 C22 C23 108.4(6) no
C211 C22 C23 113.1(7) no
N21 C22 H22 107.5 no
C211 C22 H22 107.5 no
C23 C22 H22 107.5 no
C212 C211 C216 119.7(7) no
C212 C211 C22 121.7(8) no
C216 C211 C22 118.6(7) no
C213 C212 C211 119.3(9) no
C213 C212 H212 120.4 no
C211 C212 H212 120.4 no
C212 C213 C214 122.5(9) no
C212 C213 H213 118.7 no
C214 C213 H213 118.7 no
C213 C214 C215 119.6(8) no
C213 C214 H214 120.2 no
C215 C214 H214 120.2 no
C216 C215 C214 118.4(8) no
C216 C215 H215 120.8 no
C214 C215 H215 120.8 no
C215 C216 C211 120.5(7) no
C215 C216 H216 119.8 no
C211 C216 H216 119.8 no
C237 C23 C22 110.8(7) no
C237 C23 C24 112.1(6) no
C22 C23 C24 109.4(7) no
C237 C23 H23 108.1 no
C22 C23 H23 108.1 no
C24 C23 H23 108.1 no
C23 C237 C238 111.0(7) no
C23 C237 H23A 109.4 no
C238 C237 H23A 109.4 no
C23 C237 H23B 109.4 no
C238 C237 H23B 109.4 no
H23A C237 H23B 108.0 no
C237 C238 H23C 109.5 no
C237 C238 H23D 109.5 no
H23C C238 H23D 109.5 no
C237 C238 H23E 109.5 no
H23C C238 H23E 109.5 no
H23D C238 H23E 109.5 no
O24 C24 C25 120.1(8) no
O24 C24 C23 121.8(8) no
C25 C24 C23 117.8(7) no
C24 C25 C26 111.6(7) no
C24 C25 H25A 109.3 no
C26 C25 H25A 109.3 no
C24 C25 H25B 109.3 no
C26 C25 H25B 109.3 no
H25A C25 H25B 108.0 no
N21 C26 C221 112.0(6) no
N21 C26 C25 109.4(6) no
C221 C26 C25 118.1(7) no
N21 C26 H26 105.4 no
C221 C26 H26 105.4 no
C25 C26 H26 105.4 no
C222 C221 C226 117.4(8) no
C222 C221 C26 125.8(7) no
C226 C221 C26 116.8(8) no
C225 C226 C221 120.5(8) no
C225 C226 H226 119.8 no
C221 C226 H226 119.8 no
C224 C225 C226 121.7(8) no
C224 C225 H225 119.2 no
C226 C225 H225 119.2 no
C225 C224 C223 118.7(10) no
C225 C224 H224 120.7 no
C223 C224 H224 120.7 no
C222 C223 C224 119.4(9) no
C222 C223 H223 120.3 no
C224 C223 H223 120.3 no
C221 C222 C223 122.3(8) no
C221 C222 H222 118.9 no
C223 C222 H222 118.9 no
O27 C27 N21 120.7(7) no
O27 C27 C28 120.9(7) no
N21 C27 C28 118.2(8) no
C27 C28 C231 112.1(6) no
C27 C28 H28A 109.2 no
C231 C28 H28A 109.2 no
C27 C28 H28B 109.2 no
C231 C28 H28B 109.2 no
H28A C28 H28B 107.9 no
C236 C231 C232 118.0(8) no
C236 C231 C28 121.2(7) no
C232 C231 C28 120.8(8) no
C233 C232 C231 119.6(8) no
C233 C232 H232 120.2 no
C231 C232 H232 120.2 no
C232 C233 C234 121.7(7) no
C232 C233 H233 119.1 no
C234 C233 H233 119.1 no
C233 C234 C235 118.0(8) no
C233 C234 H234 121.0 no
C235 C234 H234 121.0 no
C236 C235 C234 119.7(8) no
C236 C235 H235 120.1 no
C234 C235 H235 120.1 no
C231 C236 C235 122.9(7) no
C231 C236 H236 118.6 no
C235 C236 H236 118.6 no

loop_
_geom_bond_atom_site_label_1
_geom_bond_atom_site_label_2
_geom_bond_distance
_geom_bond_publ_flag
N11 C17 1.366(10) no
N11 C12 1.457(9) no
N11 C16 1.502(9) no
C12 C111 1.531(13) no
C12 C13 1.541(10) no
C12 H12 1.00 no
C111 C112 1.393(13) no
C111 C116 1.407(11) no
C116 C115 1.400(14) no
C116 H116 0.95 no
C115 C114 1.362(14) no
C115 H115 0.95 no
C114 C113 1.376(15) no
C114 H114 0.95 no
C113 C112 1.399(15) no
C113 H113 0.95 no
C112 H112 0.95 no
C13 C137 1.469(12) no
C13 C14 1.501(13) no
C13 H13 1.00 no
C137 C138 1.509(13) no
C137 H13A 0.99 no
C137 H13B 0.99 no
C138 H13C 0.98 no
C138 H13D 0.98 no
C138 H13E 0.98 no
C14 O14 1.246(9) no
C14 C15 1.446(12) no
C15 C16 1.562(11) no
C15 H15A 0.99 no
C15 H15B 0.99 no
C16 C121 1.506(11) no
C16 H16 1.00 no
C121 C126 1.376(11) no
C121 C122 1.417(11) no
C122 C123 1.372(12) no
C122 H122 0.95 no
C123 C124 1.356(12) no
C123 H123 0.95 no
C124 C125 1.389(11) no
C124 H124 0.95 no
C125 C126 1.400(11) no
C125 H125 0.95 no
C126 H126 0.95 no
C17 O17 1.246(9) no
C17 C18 1.517(11) no
C18 C131 1.502(11) no
C18 H18A 0.99 no
C18 H18B 0.99 no
C131 C132 1.382(11) no
C131 C136 1.401(10) no
C132 C133 1.354(11) no
C132 H132 0.95 no
C133 C134 1.397(11) no
C133 H133 0.95 no
C134 C135 1.349(11) no
C134 H134 0.95 no
C135 C136 1.405(11) no
C135 H135 0.95 no
C136 H136 0.95 no
N21 C27 1.393(10) no
N21 C26 1.473(9) no
N21 C22 1.504(10) no
C22 C211 1.512(11) no
C22 C23 1.549(10) no
C22 H22 1.00 no
C211 C212 1.374(11) no
C211 C216 1.410(11) no
C212 C213 1.360(12) no
C212 H212 0.95 no
C213 C214 1.363(12) no
C213 H213 0.95 no
C214 C215 1.408(12) no
C214 H214 0.95 no
C215 C216 1.379(10) no
C215 H215 0.95 no
C216 H216 0.95 no
C23 C237 1.507(11) no
C23 C24 1.552(12) no
C23 H23 1.00 no
C237 C238 1.554(12) no
C237 H23A 0.99 no
C237 H23B 0.99 no
C238 H23C 0.98 no
C238 H23D 0.98 no
C238 H23E 0.98 no
C24 O24 1.233(9) no
C24 C25 1.457(11) no
C25 C26 1.559(10) no
C25 H25A 0.99 no
C25 H25B 0.99 no
C26 C221 1.517(11) no
C26 H26 1.00 no
C221 C222 1.380(12) no
C221 C226 1.415(10) no
C226 C225 1.382(11) no
C226 H226 0.95 no
C225 C224 1.370(12) no
C225 H225 0.95 no
C224 C223 1.411(13) no
C224 H224 0.95 no
C223 C222 1.390(13) no
C223 H223 0.95 no
C222 H222 0.95 no
C27 O27 1.221(9) no
C27 C28 1.514(11) no
C28 C231 1.514(10) no
C28 H28A 0.99 no
C28 H28B 0.99 no
C231 C236 1.361(11) no
C231 C232 1.417(10) no
C232 C233 1.373(11) no
C232 H232 0.95 no
C233 C234 1.390(11) no
C233 H233 0.95 no
C234 C235 1.402(11) no
C234 H234 0.95 no
C235 C236 1.371(11) no
C235 H235 0.95 no
C236 H236 0.95 no

loop_
_geom_hbond_atom_site_label_D
_geom_hbond_atom_site_label_H
_geom_hbond_atom_site_label_A
_geom_hbond_site_symmetry_A
_geom_hbond_distance_DH
_geom_hbond_distance_HA
_geom_hbond_distance_DA
_geom_hbond_angle_DHA
_geom_hbond_publ_flag
C13 H13 O24 3_666 1.00 2.35 3.232(10) 147 y
C22 H22 O27 4_564 1.00 2.19 3.190(10) 175 y
C28 H28A O27 4_564 0.99 2.52 3.486(9) 165 y
C222 H222 O14 3_666 0.95 2.54 3.478(10) 169 y
C123 H123 Cg 1_556 0.95 2.89 3.811(10) 165 y

loop_
_geom_torsion_atom_site_label_1
_geom_torsion_atom_site_label_2
_geom_torsion_atom_site_label_3
_geom_torsion_atom_site_label_4
_geom_torsion
_geom_torsion_publ_flag
C17 N11 C12 C111 107.5(9) no
C16 N11 C12 C111 -84.3(8) no
C17 N11 C12 C13 -122.9(8) no
C16 N11 C12 C13 45.3(11) no
C12 C13 C137 C138 67.5(11) y
N11 C12 C111 C112 130.2(10) y
N11 C16 C121 C122 -41.2(10) y
C12 N11 C17 C18 173.3(7) y
N11 C17 C18 C131 -162.0(7) y
C17 C18 C131 C132 98.1(9) y
C13 C12 C111 C112 3.3(14) no
N11 C12 C111 C116 -54.3(11) no
C13 C12 C111 C116 178.7(9) no
C112 C111 C116 C115 -2.9(16) no
C12 C111 C116 C115 -178.6(9) no
C111 C116 C115 C114 2.6(17) no
C116 C115 C114 C113 -2(2) no
C115 C114 C113 C112 1(2) no
C116 C111 C112 C113 2.5(17) no
C12 C111 C112 C113 177.9(11) no
C114 C113 C112 C111 -1.6(19) no
N11 C12 C13 C137 65.9(11) no
C111 C12 C13 C137 -165.0(8) no
N11 C12 C13 C14 -57.0(10) no
C111 C12 C13 C14 72.1(10) no
C14 C13 C137 C138 -168.7(8) no
C137 C13 C14 O14 75.7(12) no
C12 C13 C14 O14 -160.4(9) no
C137 C13 C14 C15 -107.3(9) no
C12 C13 C14 C15 16.6(12) no
O14 C14 C15 C16 -146.4(9) no
C13 C14 C15 C16 36.6(11) no
C17 N11 C16 C121 -66.1(9) no
C12 N11 C16 C121 125.7(7) no
C17 N11 C16 C15 173.4(7) no
C12 N11 C16 C15 5.2(10) no
C14 C15 C16 N11 -48.2(9) no
C14 C15 C16 C121 -172.7(7) no
N11 C16 C121 C126 139.8(7) no
C15 C16 C121 C126 -99.3(8) no
C15 C16 C121 C122 79.7(8) no
C126 C121 C122 C123 0.8(11) no
C16 C121 C122 C123 -178.2(7) no
C121 C122 C123 C124 1.9(12) no
C122 C123 C124 C125 -2.9(12) no
C123 C124 C125 C126 1.1(11) no
C122 C121 C126 C125 -2.4(11) no
C16 C121 C126 C125 176.6(7) no
C124 C125 C126 C121 1.5(11) no
C12 N11 C17 O17 -6.0(11) no
C16 N11 C17 O17 -174.2(7) no
C16 N11 C17 C18 5.1(10) no
O17 C17 C18 C131 17.3(11) no
C17 C18 C131 C136 -84.2(9) no
C136 C131 C132 C133 0.7(13) no
C18 C131 C132 C133 178.4(8) no
C131 C132 C133 C134 -2.0(15) no
C132 C133 C134 C135 2.0(14) no
C133 C134 C135 C136 -0.8(13) no
C132 C131 C136 C135 0.6(12) no
C18 C131 C136 C135 -177.2(7) no
C134 C135 C136 C131 -0.5(12) no
C27 N21 C22 C211 68.9(9) no
C26 N21 C22 C211 -119.5(7) no
C27 N21 C22 C23 -165.2(6) no
C26 N21 C22 C23 6.4(10) no
C22 C23 C237 C238 154.9(7) y
N21 C22 C211 C212 57.0(10) y
N21 C26 C221 C222 -118.6(9) y
C22 N21 C27 C28 -4.2(9) y
N21 C27 C28 C231 158.6(6) y
C27 C28 C231 C232 79.2(8) y
C23 C22 C211 C212 -66.4(9) no
N21 C22 C211 C216 -124.2(7) no
C23 C22 C211 C216 112.4(8) no
C216 C211 C212 C213 0.1(11) no
C22 C211 C212 C213 178.9(7) no
C211 C212 C213 C214 0.0(13) no
C212 C213 C214 C215 0.1(13) no
C213 C214 C215 C216 -0.4(11) no
C214 C215 C216 C211 0.5(10) no
C212 C211 C216 C215 -0.4(11) no
C22 C211 C216 C215 -179.2(6) no
N21 C22 C23 C237 169.5(7) no
C211 C22 C23 C237 -64.8(9) no
N21 C22 C23 C24 45.4(8) no
C211 C22 C23 C24 171.1(7) no
C24 C23 C237 C238 -82.5(9) no
C237 C23 C24 O24 -3.3(12) no
C22 C23 C24 O24 120.1(8) no
C237 C23 C24 C25 -178.5(7) no
C22 C23 C24 C25 -55.2(10) no
O24 C24 C25 C26 -167.3(7) no
C23 C24 C25 C26 8.0(11) no
C27 N21 C26 C221 -108.4(8) no
C22 N21 C26 C221 79.6(8) no
C27 N21 C26 C25 118.6(7) no
C22 N21 C26 C25 -53.3(10) no
C24 C25 C26 N21 43.3(10) no
C24 C25 C26 C221 -86.3(9) no
C25 C26 C221 C222 9.9(13) no
N21 C26 C221 C226 60.5(10) no
C25 C26 C221 C226 -171.0(8) no
C222 C221 C226 C225 2.3(13) no
C26 C221 C226 C225 -176.9(8) no
C221 C226 C225 C224 0.5(14) no
C226 C225 C224 C223 -3.0(15) no
C225 C224 C223 C222 2.8(16) no
C226 C221 C222 C223 -2.5(15) no
C26 C221 C222 C223 176.6(9) no
C224 C223 C222 C221 0.0(17) no
C26 N21 C27 O27 6.7(10) no
C22 N21 C27 O27 178.7(7) no
C26 N21 C27 C28 -176.1(6) no
O27 C27 C28 C231 -24.2(9) no
C27 C28 C231 C236 -102.5(8) no
C236 C231 C232 C233 1.6(11) no
C28 C231 C232 C233 179.9(7) no
C231 C232 C233 C234 0.4(12) no
C232 C233 C234 C235 -1.7(13) no
C233 C234 C235 C236 1.1(14) no
C232 C231 C236 C235 -2.3(13) no
C28 C231 C236 C235 179.4(8) no
C234 C235 C236 C231 1.0(14) no
